data_2227348
loop_
_publ_author_name
'Jiang, Guo-Qing'
'Chen, Jian-Hua'
'Wang, Miao'
'Shi, Yu-Jun'

_publ_section_title
;
 Aquabis[4-(methylsulfanyl)benzoato-\k<i>O</i>]bis(pyridine-\k<i>N</i>)copper(II)
;
_journal_coeditor_code CV2757
_journal_issue 10
_journal_name_full 'Acta Crystallographica Section E'
_journal_page_first m1219
_journal_paper_doi 10.1107/S1600536810035336
_journal_volume 66
_journal_year 2010
_chemical_formula_iupac '[Cu (C8 H7 O2 S)2 (C5 H5 N)2 (H2 O)]'
_chemical_formula_moiety 'C26 H26 Cu N2 O5 S2'
_chemical_formula_sum 'C26 H26 Cu N2 O5 S2'
_chemical_formula_weight 574.15
_chemical_name_systematic
;
Aquabis[4-(methylsulfanyl)benzoato-\k<i>O</i>]bis(pyridine-\k<i>N</i>)copper(II)
;
_space_group_IT_number 14
_symmetry_cell_setting monoclinic
_symmetry_space_group_name_Hall '-P 2ybc'
_symmetry_space_group_name_H-M 'P 1 21/c 1'
_atom_sites_solution_hydrogens geom
_atom_sites_solution_primary direct
_atom_sites_solution_secondary difmap
_cell_angle_alpha 90.00
_cell_angle_beta 97.753(4)
_cell_angle_gamma 90.00
_cell_formula_units_Z 4
_cell_length_a 25.676(5)
_cell_length_b 6.0030(11)
_cell_length_c 17.026(3)
_cell_measurement_reflns_used 4039
_cell_measurement_temperature 293(2)
_cell_measurement_theta_max 27.22
_cell_measurement_theta_min 2.40
_cell_volume 2600.3(8)
_computing_cell_refinement 'SAINT (Bruker, 2000)'
_computing_data_collection 'SMART (Bruker, 2000)'
_computing_data_reduction 'SAINT (Bruker, 2000)'
_computing_molecular_graphics 'SHELXTL (Sheldrick, 2008)'
_computing_publication_material 'SHELXTL (Sheldrick, 2008)'
_computing_structure_refinement 'SHELXTL (Sheldrick, 2008)'
_computing_structure_solution 'SHELXTL (Sheldrick, 2008)'
_diffrn_ambient_temperature 293(2)
_diffrn_measured_fraction_theta_full 0.996
_diffrn_measured_fraction_theta_max 0.996
_diffrn_measurement_device_type 'Bruker SMART APEX CCD area-detector'
_diffrn_measurement_method 'phi and omega scans'
_diffrn_radiation_monochromator graphite
_diffrn_radiation_source 'fine-focus sealed tube'
_diffrn_radiation_type MoK\a
_diffrn_radiation_wavelength 0.71073
_diffrn_reflns_av_R_equivalents 0.0341
_diffrn_reflns_av_sigmaI/netI 0.0390
_diffrn_reflns_limit_h_max 31
_diffrn_reflns_limit_h_min -30
_diffrn_reflns_limit_k_max 7
_diffrn_reflns_limit_k_min -5
_diffrn_reflns_limit_l_max 20
_diffrn_reflns_limit_l_min -20
_diffrn_reflns_number 14401
_diffrn_reflns_theta_full 25.50
_diffrn_reflns_theta_max 25.50
_diffrn_reflns_theta_min 1.60
_exptl_absorpt_coefficient_mu 1.040
_exptl_absorpt_correction_T_max 0.9031
_exptl_absorpt_correction_T_min 0.8854
_exptl_absorpt_correction_type multi-scan
_exptl_absorpt_process_details '(SADABS; Bruker, 2000)'
_exptl_crystal_colour blue
_exptl_crystal_density_diffrn 1.467
_exptl_crystal_density_method 'not measured'
_exptl_crystal_description prism
_exptl_crystal_F_000 1188
_exptl_crystal_size_max 0.22
_exptl_crystal_size_mid 0.16
_exptl_crystal_size_min 0.10
_refine_diff_density_max 0.282
_refine_diff_density_min -0.321
_refine_ls_extinction_method none
_refine_ls_goodness_of_fit_ref 0.996
_refine_ls_hydrogen_treatment mixed
_refine_ls_matrix_type full
_refine_ls_number_parameters 332
_refine_ls_number_reflns 4822
_refine_ls_number_restraints 20
_refine_ls_restrained_S_all 0.999
_refine_ls_R_factor_all 0.0543
_refine_ls_R_factor_gt 0.0350
_refine_ls_shift/su_max 0.003
_refine_ls_shift/su_mean 0.000
_refine_ls_structure_factor_coef Fsqd
_refine_ls_weighting_details 'calc w=1/[\s^2^(Fo^2^)+(0.0646P)^2^] where P=(Fo^2^+2Fc^2^)/3'
_refine_ls_weighting_scheme calc
_refine_ls_wR_factor_gt 0.0963
_refine_ls_wR_factor_ref 0.1064
_reflns_number_gt 3640
_reflns_number_total 4822
_reflns_threshold_expression I>2sigma(I)
_cod_data_source_file cv2757.cif
_cod_data_source_block I
_cod_original_sg_symbol_H-M 'P 21/c'
_cod_database_code 2227348
_cod_database_fobs_code 2227348

loop_
_symmetry_equiv_pos_as_xyz
'x, y, z'
'-x, y+1/2, -z+1/2'
'-x, -y, -z'
'x, -y-1/2, z-1/2'

loop_
_atom_site_type_symbol
_atom_site_label
_atom_site_fract_x
_atom_site_fract_y
_atom_site_fract_z
_atom_site_U_iso_or_equiv
_atom_site_adp_type
_atom_site_calc_flag
_atom_site_refinement_flags
_atom_site_occupancy
_atom_site_disorder_assembly
_atom_site_disorder_group
Cu Cu1 0.743521(11) 0.02678(5) 0.137765(17) 0.03387(12) Uani d . 1 . .
S S1 0.45561(3) -0.03164(14) -0.19282(5) 0.0620(2) Uani d . 1 . .
S S2 1.05166(4) -0.0851(2) 0.41678(7) 0.0901(4) Uani d . 1 . .
C C1 0.50925(10) -0.0745(5) -0.11836(15) 0.0409(6) Uani d . 1 . .
C C2 0.51918(10) -0.2719(5) -0.07666(17) 0.0464(7) Uani d . 1 . .
H H2 0.4961 -0.3912 -0.0864 0.056 Uiso calc R 1 . .
C C3 0.56350(10) -0.2922(4) -0.02033(15) 0.0415(6) Uani d . 1 . .
H H3 0.5699 -0.4262 0.0066 0.050 Uiso calc R 1 . .
C C4 0.59820(9) -0.1168(4) -0.00363(14) 0.0341(5) Uani d . 1 . .
C C5 0.58709(10) 0.0812(5) -0.04404(16) 0.0434(6) Uani d . 1 . .
H H5 0.6094 0.2023 -0.0327 0.052 Uiso calc R 1 . .
C C6 0.54381(11) 0.1033(5) -0.10060(16) 0.0475(7) Uani d . 1 . .
H H6 0.5375 0.2379 -0.1272 0.057 Uiso calc R 1 . .
C C7 0.41908(12) -0.2863(6) -0.1935(2) 0.0723(10) Uani d . 1 . .
H H7A 0.3887 -0.2776 -0.2329 0.108 Uiso calc R 1 . .
H H7B 0.4082 -0.3094 -0.1423 0.108 Uiso calc R 1 . .
H H7C 0.4408 -0.4084 -0.2056 0.108 Uiso calc R 1 . .
C C8 0.64799(9) -0.1484(5) 0.05272(14) 0.0371(6) Uani d . 1 . .
C C9 0.98963(11) -0.0843(5) 0.35707(17) 0.0519(7) Uani d . 1 . .
C C10 0.97517(11) -0.2785(5) 0.31685(18) 0.0564(8) Uani d . 1 . .
H H10 0.9984 -0.3980 0.3200 0.068 Uiso calc R 1 . .
C C11 0.92676(10) -0.2969(5) 0.27216(17) 0.0493(7) Uani d . 1 . .
H H11 0.9171 -0.4307 0.2468 0.059 Uiso calc R 1 . .
C C12 0.89200(9) -0.1183(5) 0.26422(15) 0.0378(6) Uani d . 1 . .
C C13 0.90713(11) 0.0767(5) 0.30264(16) 0.0447(6) Uani d . 1 . .
H H13 0.8845 0.1984 0.2976 0.054 Uiso calc R 1 . .
C C14 0.95556(11) 0.0948(5) 0.34880(17) 0.0539(8) Uani d . 1 . .
H H14 0.9652 0.2283 0.3744 0.065 Uiso calc R 1 . .
C C15 1.06228(15) 0.1976(8) 0.4476(3) 0.1061(16) Uani d . 1 . .
H H15A 1.0967 0.2120 0.4772 0.159 Uiso calc R 1 . .
H H15B 1.0363 0.2403 0.4803 0.159 Uiso calc R 1 . .
H H15C 1.0596 0.2924 0.4018 0.159 Uiso calc R 1 . .
C C16 0.83848(10) -0.1431(5) 0.21525(16) 0.0440(6) Uani d . 1 . .
C C17 0.77130(11) -0.1691(5) -0.01263(17) 0.0519(6) Uani d U 1 . .
H H17A 0.7478 -0.2801 -0.0025 0.062 Uiso calc R 1 . .
C C18 0.79446(12) -0.1837(5) -0.08029(17) 0.0555(6) Uani d U 1 . .
H H18A 0.7870 -0.3029 -0.1148 0.067 Uiso calc R 1 . .
C C19 0.82878(12) -0.0210(5) -0.09659(18) 0.0556(6) Uani d U 1 . .
H H19A 0.8443 -0.0257 -0.1428 0.067 Uiso calc R 1 . .
C C20 0.83972(12) 0.1497(6) -0.04289(17) 0.0590(8) Uani d . 1 . .
H H20 0.8634 0.2614 -0.0517 0.071 Uiso calc R 1 . .
C C21 0.81514(11) 0.1524(5) 0.02388(17) 0.0533(8) Uani d . 1 . .
H H21 0.8228 0.2682 0.0599 0.064 Uiso calc R 1 . .
C C22 0.67778(10) -0.1574(5) 0.25511(15) 0.0442(6) Uani d . 1 . .
H H22 0.6689 -0.2670 0.2171 0.053 Uiso calc R 1 . .
C C23 0.65702(11) -0.1699(5) 0.32568(17) 0.0507(7) Uani d . 1 . .
H H23 0.6349 -0.2870 0.3349 0.061 Uiso calc R 1 . .
C C24 0.66933(12) -0.0074(5) 0.38224(17) 0.0513(7) Uani d . 1 . .
H H24 0.6559 -0.0130 0.4302 0.062 Uiso calc R 1 . .
C C25 0.70184(12) 0.1627(5) 0.36627(17) 0.0535(8) Uani d . 1 . .
H H25 0.7105 0.2757 0.4031 0.064 Uiso calc R 1 . .
C C26 0.72176(11) 0.1645(5) 0.29452(15) 0.0462(7) Uani d . 1 . .
H H26 0.7440 0.2799 0.2842 0.055 Uiso calc R 1 . .
N N1 0.78083(8) -0.0024(3) 0.03984(13) 0.0399(5) Uani d . 1 . .
N N2 0.71013(8) 0.0062(3) 0.23945(12) 0.0381(5) Uani d . 1 . .
O O1 0.66052(7) -0.3399(3) 0.07546(11) 0.0523(5) Uani d . 1 . .
O O2 0.67505(7) 0.0256(3) 0.07148(11) 0.0448(5) Uani d . 1 . .
O O3 0.82353(9) -0.3270(4) 0.19108(17) 0.0859(8) Uani d . 1 . .
O O4 0.81221(7) 0.0363(3) 0.20312(11) 0.0444(5) Uani d . 1 . .
O O1W 0.74339(8) 0.4003(4) 0.13501(13) 0.0558(6) Uani d D 1 . .
H H1WA 0.7665(10) 0.495(4) 0.148(2) 0.067 Uiso d D 1 . .
H H1WB 0.7188(10) 0.478(5) 0.1131(18) 0.067 Uiso d D 1 . .

loop_
_atom_site_aniso_label
_atom_site_aniso_U_11
_atom_site_aniso_U_22
_atom_site_aniso_U_33
_atom_site_aniso_U_12
_atom_site_aniso_U_13
_atom_site_aniso_U_23
Cu1 0.02653(17) 0.0401(2) 0.03353(19) -0.00232(12) -0.00137(12) 0.00054(13)
S1 0.0502(5) 0.0705(6) 0.0579(5) 0.0065(4) -0.0202(4) 0.0042(4)
S2 0.0474(5) 0.1133(9) 0.0982(8) -0.0033(5) -0.0316(5) 0.0246(6)
C1 0.0335(13) 0.0487(17) 0.0383(14) 0.0056(12) -0.0030(11) -0.0035(12)
C2 0.0362(14) 0.0432(16) 0.0563(17) -0.0065(12) -0.0066(12) -0.0001(13)
C3 0.0377(14) 0.0403(15) 0.0449(15) -0.0017(12) -0.0007(11) 0.0066(12)
C4 0.0277(12) 0.0388(15) 0.0357(13) 0.0005(11) 0.0033(10) -0.0010(11)
C5 0.0412(15) 0.0377(16) 0.0491(16) -0.0042(12) -0.0020(12) -0.0006(12)
C6 0.0491(17) 0.0372(16) 0.0541(17) 0.0052(13) -0.0004(13) 0.0070(12)
C7 0.0495(18) 0.091(3) 0.070(2) -0.0060(18) -0.0178(16) -0.0078(18)
C8 0.0288(12) 0.0525(18) 0.0295(13) 0.0012(12) 0.0020(10) -0.0004(11)
C9 0.0363(15) 0.068(2) 0.0481(17) -0.0031(14) -0.0054(12) 0.0142(15)
C10 0.0419(16) 0.060(2) 0.065(2) 0.0138(14) 0.0010(14) 0.0139(16)
C11 0.0425(15) 0.0414(17) 0.0617(19) 0.0044(13) -0.0017(13) 0.0033(13)
C12 0.0308(13) 0.0425(15) 0.0397(14) -0.0015(11) 0.0029(11) 0.0050(11)
C13 0.0395(15) 0.0477(17) 0.0451(16) 0.0044(13) -0.0012(12) -0.0029(12)
C14 0.0459(17) 0.058(2) 0.0548(18) -0.0042(14) -0.0053(14) -0.0064(14)
C15 0.069(3) 0.121(4) 0.116(4) -0.032(3) -0.032(2) 0.003(3)
C16 0.0338(14) 0.0492(18) 0.0476(16) -0.0039(13) -0.0003(12) 0.0055(13)
C17 0.0516(13) 0.0577(15) 0.0475(13) -0.0102(11) 0.0108(11) -0.0042(11)
C18 0.0569(13) 0.0613(15) 0.0499(13) -0.0086(11) 0.0129(11) -0.0094(11)
C19 0.0542(13) 0.0644(15) 0.0506(13) -0.0081(11) 0.0157(11) -0.0053(11)
C20 0.0530(18) 0.074(2) 0.0526(18) -0.0221(16) 0.0170(15) -0.0016(15)
C21 0.0448(16) 0.060(2) 0.0546(18) -0.0162(14) 0.0063(14) -0.0073(14)
C22 0.0423(15) 0.0474(17) 0.0421(15) -0.0053(13) 0.0028(12) 0.0003(12)
C23 0.0491(17) 0.0527(19) 0.0514(18) -0.0027(14) 0.0108(14) 0.0084(14)
C24 0.0525(17) 0.063(2) 0.0395(15) 0.0116(15) 0.0114(13) 0.0025(13)
C25 0.0577(18) 0.058(2) 0.0436(17) 0.0038(15) 0.0017(14) -0.0129(13)
C26 0.0455(16) 0.0506(18) 0.0409(16) -0.0058(13) 0.0000(12) -0.0047(12)
N1 0.0318(11) 0.0475(14) 0.0391(12) -0.0038(9) -0.0001(9) 0.0010(9)
N2 0.0329(11) 0.0453(14) 0.0348(11) -0.0004(9) 0.0003(9) -0.0005(9)
O1 0.0463(11) 0.0509(13) 0.0545(12) 0.0128(9) -0.0120(9) 0.0022(9)
O2 0.0319(9) 0.0566(12) 0.0432(11) -0.0077(8) -0.0049(8) -0.0044(8)
O3 0.0617(15) 0.0459(15) 0.136(2) -0.0108(11) -0.0391(15) -0.0075(13)
O4 0.0307(9) 0.0524(12) 0.0477(11) 0.0057(8) -0.0039(8) -0.0022(8)
O1W 0.0399(11) 0.0351(12) 0.0856(16) -0.0016(8) -0.0157(11) 0.0048(10)

loop_
_atom_type_symbol
_atom_type_description
_atom_type_scat_dispersion_real
_atom_type_scat_dispersion_imag
_atom_type_scat_source
C C 0.0033 0.0016 'International Tables Vol C Tables 4.2.6.8 and 6.1.1.4'
H H 0.0000 0.0000 'International Tables Vol C Tables 4.2.6.8 and 6.1.1.4'
N N 0.0061 0.0033 'International Tables Vol C Tables 4.2.6.8 and 6.1.1.4'
O O 0.0106 0.0060 'International Tables Vol C Tables 4.2.6.8 and 6.1.1.4'
S S 0.1246 0.1234 'International Tables Vol C Tables 4.2.6.8 and 6.1.1.4'
Cu Cu 0.3201 1.2651 'International Tables Vol C Tables 4.2.6.8 and 6.1.1.4'

loop_
_geom_angle_atom_site_label_1
_geom_angle_atom_site_label_2
_geom_angle_atom_site_label_3
_geom_angle_site_symmetry_1
_geom_angle_site_symmetry_3
_geom_angle
_geom_angle_publ_flag
O4 Cu1 O2 . . 178.45(8) ?
O4 Cu1 N2 . . 88.21(8) ?
O2 Cu1 N2 . . 92.39(8) ?
O4 Cu1 N1 . . 88.89(8) ?
O2 Cu1 N1 . . 90.73(8) ?
N2 Cu1 N1 . . 171.03(8) ?
O4 Cu1 O1W . . 88.93(7) ?
O2 Cu1 O1W . . 89.59(7) ?
N2 Cu1 O1W . . 94.51(8) ?
N1 Cu1 O1W . . 93.91(8) ?
C1 S1 C7 . . 103.76(14) ?
C9 S2 C15 . . 104.84(17) ?
C2 C1 C6 . . 118.4(2) ?
C2 C1 S1 . . 124.4(2) ?
C6 C1 S1 . . 117.2(2) ?
C1 C2 C3 . . 120.3(2) ?
C1 C2 H2 . . 119.9 ?
C3 C2 H2 . . 119.9 ?
C4 C3 C2 . . 121.3(2) ?
C4 C3 H3 . . 119.4 ?
C2 C3 H3 . . 119.4 ?
C3 C4 C5 . . 117.9(2) ?
C3 C4 C8 . . 120.2(2) ?
C5 C4 C8 . . 121.8(2) ?
C6 C5 C4 . . 121.6(3) ?
C6 C5 H5 . . 119.2 ?
C4 C5 H5 . . 119.2 ?
C5 C6 C1 . . 120.6(3) ?
C5 C6 H6 . . 119.7 ?
C1 C6 H6 . . 119.7 ?
S1 C7 H7A . . 109.5 ?
S1 C7 H7B . . 109.5 ?
H7A C7 H7B . . 109.5 ?
S1 C7 H7C . . 109.5 ?
H7A C7 H7C . . 109.5 ?
H7B C7 H7C . . 109.5 ?
O1 C8 O2 . . 124.9(2) ?
O1 C8 C4 . . 118.6(2) ?
O2 C8 C4 . . 116.4(2) ?
C10 C9 C14 . . 118.9(3) ?
C10 C9 S2 . . 116.4(2) ?
C14 C9 S2 . . 124.7(3) ?
C11 C10 C9 . . 120.5(3) ?
C11 C10 H10 . . 119.8 ?
C9 C10 H10 . . 119.8 ?
C10 C11 C12 . . 120.9(3) ?
C10 C11 H11 . . 119.5 ?
C12 C11 H11 . . 119.5 ?
C13 C12 C11 . . 118.4(2) ?
C13 C12 C16 . . 121.6(2) ?
C11 C12 C16 . . 120.0(2) ?
C12 C13 C14 . . 120.9(3) ?
C12 C13 H13 . . 119.5 ?
C14 C13 H13 . . 119.5 ?
C9 C14 C13 . . 120.3(3) ?
C9 C14 H14 . . 119.8 ?
C13 C14 H14 . . 119.8 ?
S2 C15 H15A . . 109.5 ?
S2 C15 H15B . . 109.5 ?
H15A C15 H15B . . 109.5 ?
S2 C15 H15C . . 109.5 ?
H15A C15 H15C . . 109.5 ?
H15B C15 H15C . . 109.5 ?
O3 C16 O4 . . 125.0(3) ?
O3 C16 C12 . . 119.6(3) ?
O4 C16 C12 . . 115.3(2) ?
N1 C17 C18 . . 123.2(3) ?
N1 C17 H17A . . 118.4 ?
C18 C17 H17A . . 118.4 ?
C17 C18 C19 . . 119.3(3) ?
C17 C18 H18A . . 120.3 ?
C19 C18 H18A . . 120.3 ?
C18 C19 C20 . . 118.4(3) ?
C18 C19 H19A . . 120.8 ?
C20 C19 H19A . . 120.8 ?
C21 C20 C19 . . 118.9(3) ?
C21 C20 H20 . . 120.6 ?
C19 C20 H20 . . 120.6 ?
N1 C21 C20 . . 123.4(3) ?
N1 C21 H21 . . 118.3 ?
C20 C21 H21 . . 118.3 ?
N2 C22 C23 . . 122.5(3) ?
N2 C22 H22 . . 118.8 ?
C23 C22 H22 . . 118.8 ?
C24 C23 C22 . . 119.4(3) ?
C24 C23 H23 . . 120.3 ?
C22 C23 H23 . . 120.3 ?
C25 C24 C23 . . 118.5(3) ?
C25 C24 H24 . . 120.7 ?
C23 C24 H24 . . 120.7 ?
C24 C25 C26 . . 119.2(3) ?
C24 C25 H25 . . 120.4 ?
C26 C25 H25 . . 120.4 ?
N2 C26 C25 . . 122.5(3) ?
N2 C26 H26 . . 118.8 ?
C25 C26 H26 . . 118.8 ?
C21 N1 C17 . . 116.7(2) ?
C21 N1 Cu1 . . 120.20(19) ?
C17 N1 Cu1 . . 123.01(18) ?
C22 N2 C26 . . 117.9(2) ?
C22 N2 Cu1 . . 123.94(18) ?
C26 N2 Cu1 . . 118.18(18) ?
C8 O2 Cu1 . . 124.47(17) ?
C16 O4 Cu1 . . 119.04(17) ?
Cu1 O1W H1WA . . 133(2) ?
Cu1 O1W H1WB . . 125(2) ?
H1WA O1W H1WB . . 102(3) ?

loop_
_geom_bond_atom_site_label_1
_geom_bond_atom_site_label_2
_geom_bond_site_symmetry_2
_geom_bond_distance
_geom_bond_publ_flag
Cu1 O4 . 1.9550(18) ?
Cu1 O2 . 1.9567(18) ?
Cu1 N2 . 2.037(2) ?
Cu1 N1 . 2.039(2) ?
Cu1 O1W . 2.243(2) ?
S1 C1 . 1.761(3) ?
S1 C7 . 1.793(4) ?
S2 C9 . 1.770(3) ?
S2 C15 . 1.786(5) ?
C1 C2 . 1.387(4) ?
C1 C6 . 1.395(4) ?
C2 C3 . 1.391(3) ?
C2 H2 . 0.9300 ?
C3 C4 . 1.384(3) ?
C3 H3 . 0.9300 ?
C4 C5 . 1.384(4) ?
C4 C8 . 1.503(3) ?
C5 C6 . 1.375(4) ?
C5 H5 . 0.9300 ?
C6 H6 . 0.9300 ?
C7 H7A . 0.9600 ?
C7 H7B . 0.9600 ?
C7 H7C . 0.9600 ?
C8 O1 . 1.241(3) ?
C8 O2 . 1.271(3) ?
C9 C10 . 1.377(4) ?
C9 C14 . 1.381(4) ?
C10 C11 . 1.371(4) ?
C10 H10 . 0.9300 ?
C11 C12 . 1.390(4) ?
C11 H11 . 0.9300 ?
C12 C13 . 1.371(4) ?
C12 C16 . 1.515(3) ?
C13 C14 . 1.383(4) ?
C13 H13 . 0.9300 ?
C14 H14 . 0.9300 ?
C15 H15A . 0.9600 ?
C15 H15B . 0.9600 ?
C15 H15C . 0.9600 ?
C16 O3 . 1.222(3) ?
C16 O4 . 1.272(3) ?
C17 N1 . 1.342(3) ?
C17 C18 . 1.369(4) ?
C17 H17A . 0.9300 ?
C18 C19 . 1.368(4) ?
C18 H18A . 0.9300 ?
C19 C20 . 1.377(4) ?
C19 H19A . 0.9300 ?
C20 C21 . 1.373(4) ?
C20 H20 . 0.9300 ?
C21 N1 . 1.333(3) ?
C21 H21 . 0.9300 ?
C22 N2 . 1.336(3) ?
C22 C23 . 1.381(4) ?
C22 H22 . 0.9300 ?
C23 C24 . 1.377(4) ?
C23 H23 . 0.9300 ?
C24 C25 . 1.369(4) ?
C24 H24 . 0.9300 ?
C25 C26 . 1.387(4) ?
C25 H25 . 0.9300 ?
C26 N2 . 1.340(3) ?
C26 H26 . 0.9300 ?
O1W H1WA . 0.826(18) ?
O1W H1WB . 0.832(18) ?

loop_
_geom_hbond_atom_site_label_D
_geom_hbond_atom_site_label_H
_geom_hbond_atom_site_label_A
_geom_hbond_site_symmetry_A
_geom_hbond_distance_DH
_geom_hbond_distance_HA
_geom_hbond_distance_DA
_geom_hbond_angle_DHA
_geom_hbond_publ_flag
O1W H1WA O3 1_565 0.826(18) 1.884(19) 2.701(3) 170(3) yes
O1W H1WB O1 1_565 0.832(18) 1.894(19) 2.721(3) 173(3) yes

loop_
_geom_torsion_atom_site_label_1
_geom_torsion_atom_site_label_2
_geom_torsion_atom_site_label_3
_geom_torsion_atom_site_label_4
_geom_torsion_site_symmetry_1
_geom_torsion_site_symmetry_2
_geom_torsion_site_symmetry_3
_geom_torsion_site_symmetry_4
_geom_torsion
_geom_torsion_publ_flag
C7 S1 C1 C2 . . . . 3.5(3) ?
C7 S1 C1 C6 . . . . -176.4(2) ?
C6 C1 C2 C3 . . . . -1.9(4) ?
S1 C1 C2 C3 . . . . 178.1(2) ?
C1 C2 C3 C4 . . . . 0.9(4) ?
C2 C3 C4 C5 . . . . 0.9(4) ?
C2 C3 C4 C8 . . . . -175.2(2) ?
C3 C4 C5 C6 . . . . -1.7(4) ?
C8 C4 C5 C6 . . . . 174.3(2) ?
C4 C5 C6 C1 . . . . 0.7(4) ?
C2 C1 C6 C5 . . . . 1.1(4) ?
S1 C1 C6 C5 . . . . -178.9(2) ?
C3 C4 C8 O1 . . . . 9.3(4) ?
C5 C4 C8 O1 . . . . -166.5(2) ?
C3 C4 C8 O2 . . . . -172.8(2) ?
C5 C4 C8 O2 . . . . 11.3(3) ?
C15 S2 C9 C10 . . . . 171.5(3) ?
C15 S2 C9 C14 . . . . -8.7(3) ?
C14 C9 C10 C11 . . . . -2.9(5) ?
S2 C9 C10 C11 . . . . 176.9(2) ?
C9 C10 C11 C12 . . . . 2.2(4) ?
C10 C11 C12 C13 . . . . -0.4(4) ?
C10 C11 C12 C16 . . . . -179.4(3) ?
C11 C12 C13 C14 . . . . -0.6(4) ?
C16 C12 C13 C14 . . . . 178.3(2) ?
C10 C9 C14 C13 . . . . 1.8(4) ?
S2 C9 C14 C13 . . . . -177.9(2) ?
C12 C13 C14 C9 . . . . -0.1(4) ?
C13 C12 C16 O3 . . . . -169.9(3) ?
C11 C12 C16 O3 . . . . 9.0(4) ?
C13 C12 C16 O4 . . . . 9.7(4) ?
C11 C12 C16 O4 . . . . -171.4(2) ?
N1 C17 C18 C19 . . . . -0.6(5) ?
C17 C18 C19 C20 . . . . 1.5(5) ?
C18 C19 C20 C21 . . . . -1.2(5) ?
C19 C20 C21 N1 . . . . -0.1(5) ?
N2 C22 C23 C24 . . . . 0.7(4) ?
C22 C23 C24 C25 . . . . 0.2(4) ?
C23 C24 C25 C26 . . . . -0.8(4) ?
C24 C25 C26 N2 . . . . 0.5(4) ?
C20 C21 N1 C17 . . . . 1.1(4) ?
C20 C21 N1 Cu1 . . . . -176.6(2) ?
C18 C17 N1 C21 . . . . -0.7(4) ?
C18 C17 N1 Cu1 . . . . 176.9(2) ?
O4 Cu1 N1 C21 . . . . -57.5(2) ?
O2 Cu1 N1 C21 . . . . 121.0(2) ?
N2 Cu1 N1 C21 . . . . -128.6(5) ?
O1W Cu1 N1 C21 . . . . 31.4(2) ?
O4 Cu1 N1 C17 . . . . 125.0(2) ?
O2 Cu1 N1 C17 . . . . -56.5(2) ?
N2 Cu1 N1 C17 . . . . 53.8(6) ?
O1W Cu1 N1 C17 . . . . -146.2(2) ?
C23 C22 N2 C26 . . . . -1.0(4) ?
C23 C22 N2 Cu1 . . . . 178.0(2) ?
C25 C26 N2 C22 . . . . 0.4(4) ?
C25 C26 N2 Cu1 . . . . -178.7(2) ?
O4 Cu1 N2 C22 . . . . -123.9(2) ?
O2 Cu1 N2 C22 . . . . 57.5(2) ?
N1 Cu1 N2 C22 . . . . -52.7(6) ?
O1W Cu1 N2 C22 . . . . 147.3(2) ?
O4 Cu1 N2 C26 . . . . 55.2(2) ?
O2 Cu1 N2 C26 . . . . -123.38(19) ?
N1 Cu1 N2 C26 . . . . 126.4(5) ?
O1W Cu1 N2 C26 . . . . -33.6(2) ?
O1 C8 O2 Cu1 . . . . 2.0(4) ?
C4 C8 O2 Cu1 . . . . -175.66(15) ?
O4 Cu1 O2 C8 . . . . 167(3) ?
N2 Cu1 O2 C8 . . . . -80.3(2) ?
N1 Cu1 O2 C8 . . . . 91.3(2) ?
O1W Cu1 O2 C8 . . . . -174.8(2) ?
O3 C16 O4 Cu1 . . . . -2.5(4) ?
C12 C16 O4 Cu1 . . . . 178.00(16) ?
O2 Cu1 O4 C16 . . . . -151(3) ?
N2 Cu1 O4 C16 . . . . 96.6(2) ?
N1 Cu1 O4 C16 . . . . -74.9(2) ?
O1W Cu1 O4 C16 . . . . -168.8(2) ?
